data_4124578
loop_
_publ_author_name
'Blake, Matthew P.'
'Kaltsoyannis, Nikolas'
'Mountford, Philip'

_publ_section_title
;
 Probing the Limits of Alkaline Earth-Transition Metal Bonding: An
 Experimental and Computational Study.
;
_journal_issue 38
_journal_name_full 'Journal of the American Chemical Society'
_journal_page_first 12352
_journal_page_last 12368
_journal_paper_doi 10.1021/jacs.5b07866
_journal_volume 137
_journal_year 2015
_chemical_formula_moiety 'C54 H90 Co2 Eu1 O9 P2'
_chemical_formula_sum 'C54 H90 Co2 Eu O9 P2'
_chemical_formula_weight 1215.08
_chemical_name_systematic
;
[Eu{Co(CO)3(PCy3)}2(THF)3] 
;
_space_group_IT_number 2
_symmetry_cell_setting triclinic
_symmetry_space_group_name_Hall '-P 1'
_symmetry_space_group_name_H-M 'P -1'
_atom_sites_solution_hydrogens difmap
_atom_sites_solution_primary direct
_atom_sites_solution_secondary difmap
_cell_angle_alpha 75.350(3)
_cell_angle_beta 79.766(3)
_cell_angle_gamma 76.591(3)
_cell_formula_units_Z 2
_cell_length_a 11.5469(4)
_cell_length_b 14.9820(4)
_cell_length_c 17.6196(6)
_cell_measurement_reflns_used 11723
_cell_measurement_temperature 150
_cell_measurement_theta_max 77
_cell_measurement_theta_min 4
_cell_volume 2845.59(17)
_computing_cell_refinement 'CrysAlis, (Oxford Diffraction, 2002)'
_computing_data_collection 'SuperNova, (Oxford Diffraction, 2010)'
_computing_data_reduction 'CrysAlis, (Oxford Diffraction, 2002)'
_computing_molecular_graphics 'CAMERON (Watkin et al., 1996)'
_computing_publication_material 'CRYSTALS (Betteridge et al., 2003)'
_computing_structure_refinement 'CRYSTALS (Betteridge et al., 2003)'
_computing_structure_solution 'SIR92 (Altomare et al., 1994)'
_diffrn_ambient_temperature 150
_diffrn_measured_fraction_theta_full 0.996
_diffrn_measured_fraction_theta_max 0.979
_diffrn_measurement_device Area
_diffrn_measurement_device_type 'Oxford Diffraction SuperNova'
_diffrn_measurement_method \w
_diffrn_radiation_monochromator graphite
_diffrn_radiation_type 'Cu K\a'
_diffrn_radiation_wavelength 1.54180
_diffrn_reflns_av_R_equivalents 0.049
_diffrn_reflns_limit_h_max 14
_diffrn_reflns_limit_h_min -14
_diffrn_reflns_limit_k_max 12
_diffrn_reflns_limit_k_min -18
_diffrn_reflns_limit_l_max 22
_diffrn_reflns_limit_l_min -21
_diffrn_reflns_number 29167
_diffrn_reflns_theta_full 74.281
_diffrn_reflns_theta_max 77.376
_diffrn_reflns_theta_min 3.593
_diffrn_standards_number 0
_exptl_absorpt_coefficient_mu 13.228
_exptl_absorpt_correction_T_max 0.77
_exptl_absorpt_correction_T_min 0.32
_exptl_absorpt_correction_type multi-scan
_exptl_absorpt_process_details 'CrysAlis, (Oxford Diffraction, 2002)'
_exptl_crystal_colour colourless
_exptl_crystal_density_diffrn 1.418
_exptl_crystal_density_method 'not measured'
_exptl_crystal_description needle
_exptl_crystal_F_000 1266
_exptl_crystal_size_max 0.100
_exptl_crystal_size_mid 0.020
_exptl_crystal_size_min 0.020
_refine_diff_density_max 1.00
_refine_diff_density_min -1.25
_refine_ls_extinction_method None
_refine_ls_goodness_of_fit_ref 1.0935
_refine_ls_hydrogen_treatment constr
_refine_ls_matrix_type full
_refine_ls_number_parameters 676
_refine_ls_number_reflns 9428
_refine_ls_number_restraints 192
_refine_ls_R_factor_all 0.0494
_refine_ls_R_factor_gt 0.0409
_refine_ls_shift/su_max 0.0010381
_refine_ls_shift/su_mean 0.0000451
_refine_ls_structure_factor_coef F
_refine_ls_weighting_details
;
 Method, part 1, Chebychev polynomial, (Watkin, 1994, Prince, 1982) 
 [weight] = 1.0/[A~0~*T~0~(x)+A~1~*T~1~(x) ... +A~n-1~]*T~n-1~(x)] 
 where A~i~ are the Chebychev coefficients listed below and x= Fcalc/Fmax 
 Method = Robust Weighting (Prince, 1982) 
 W = [weight] * [1-(deltaF/6*sigmaF)^2^]^2^ 
 A~i~ are: 
 40.3 -35.1 32.1 
;
_refine_ls_weighting_scheme calc
_refine_ls_wR_factor_all 0.0525
_refine_ls_wR_factor_gt 0.0475
_refine_ls_wR_factor_ref 0.0463
_reflns_limit_h_max 14
_reflns_limit_h_min -14
_reflns_limit_k_max 18
_reflns_limit_k_min -18
_reflns_limit_l_max 22
_reflns_limit_l_min 0
_reflns_number_gt 10090
_reflns_number_total 11833
_reflns_threshold_expression I>2.0\s(I)
_oxford_diffrn_Wilson_B_factor 2.30
_oxford_diffrn_Wilson_scale 0.08
_oxford_refine_ls_r_factor_ref 0.0386
_oxford_refine_ls_scale 3.906(5)
_oxford_reflns_number_all 11791
_oxford_reflns_threshold_expression_ref I>3.0\s(I)
_cod_data_source_file ja5b07866_si_002.cif
_cod_data_source_block compound_25
_cod_depositor_comments
;
The following automatic conversions were performed:

'_symmetry_cell_setting' value 'Triclinic' changed to 'triclinic'
according to
/usr/data/users/saulius/crontab/automatic-downloads/current/ACS/lib/dictionaries/cif_core.dic
dictionary named 'cif_core.dic' version 2.4.2 from 2011-04-26.

'_atom_sites_solution_primary' value 'Direct' changed to 'direct'
according to
/usr/data/users/saulius/crontab/automatic-downloads/current/ACS/lib/dictionaries/cif_core.dic
dictionary named 'cif_core.dic' version 2.4.2 from 2011-04-26.

Automatic conversion script
Id: cif_fix_values 3271 2015-04-21 07:52:19Z andrius 
;
_cod_original_sg_symbol_H-M 'P -1 '
_cod_original_formula_sum 'C54 H90 Co2 Eu1 O9 P2'
_cod_database_code 4124578

loop_
_symmetry_equiv_pos_as_xyz
x,y,z
-x,-y,-z

loop_
_atom_site_label
_atom_site_type_symbol
_atom_site_fract_x
_atom_site_fract_y
_atom_site_fract_z
_atom_site_U_iso_or_equiv
_atom_site_occupancy
_atom_site_adp_type
_atom_site_refinement_flags_posn
_atom_site_refinement_flags_adp
Eu1 Eu 0.451888(17) 0.226270(13) 0.025023(11) 0.0260 1.0000 Uani . U
Co1 Co 0.36864(4) 0.02698(4) 0.16413(3) 0.0281 1.0000 Uani . .
Co2 Co 0.33679(4) 0.55217(3) -0.14032(3) 0.0261 1.0000 Uani . .
O1 O 0.4951(2) -0.1083(2) 0.07017(15) 0.0402 1.0000 Uani . .
O2 O 0.5183(3) 0.1490(2) 0.18415(19) 0.0563 1.0000 Uani . .
O3 O 0.1278(3) 0.1032(3) 0.1205(2) 0.0595 1.0000 Uani . .
O4 O 0.4672(3) 0.35926(19) -0.10020(17) 0.0443 1.0000 Uani . .
O5 O 0.4409(3) 0.6608(2) -0.06524(19) 0.0490 1.0000 Uani . .
O6 O 0.0880(3) 0.5705(3) -0.0686(2) 0.0624 1.0000 Uani . .
O7 O 0.3021(3) 0.3281(2) 0.10813(16) 0.0436 1.0000 Uani D U
O8 O 0.2587(2) 0.25089(19) -0.03563(15) 0.0396 1.0000 Uani D U
O9 O 0.6766(3) 0.1500(2) 0.0171(2) 0.0608 1.0000 Uani D U
C1 C 0.4442(3) -0.0528(3) 0.10770(19) 0.0339 1.0000 Uani . .
C2 C 0.4572(4) 0.0993(3) 0.1783(2) 0.0392 1.0000 Uani . .
C3 C 0.2241(4) 0.0760(3) 0.1379(2) 0.0409 1.0000 Uani . .
C4 C 0.4142(3) 0.4370(2) -0.12139(18) 0.0311 1.0000 Uani . .
C5 C 0.4008(3) 0.6196(3) -0.0998(2) 0.0350 1.0000 Uani . .
C6 C 0.1860(3) 0.5635(3) -0.1000(2) 0.0374 1.0000 Uani . .
C7 C 0.2644(3) 0.0079(2) 0.36417(19) 0.0279 1.0000 Uani . .
C8 C 0.1396(3) 0.0692(3) 0.3528(2) 0.0354 1.0000 Uani . .
C9 C 0.0929(4) 0.1239(3) 0.4179(3) 0.0448 1.0000 Uani . .
C10 C 0.1791(4) 0.1841(3) 0.4224(2) 0.0407 1.0000 Uani . .
C11 C 0.3031(4) 0.1249(3) 0.4351(2) 0.0385 1.0000 Uani . .
C12 C 0.3510(3) 0.0684(3) 0.3712(2) 0.0338 1.0000 Uani . .
C13 C 0.4518(3) -0.1504(2) 0.32148(18) 0.0270 1.0000 Uani . .
C14 C 0.5742(3) -0.1208(3) 0.2900(2) 0.0325 1.0000 Uani . .
C15 C 0.6791(3) -0.2012(3) 0.3121(2) 0.0402 1.0000 Uani . .
C16 C 0.6700(3) -0.2390(3) 0.4010(2) 0.0393 1.0000 Uani . .
C17 C 0.5501(4) -0.2693(3) 0.4330(2) 0.0409 1.0000 Uani . .
C18 C 0.4447(3) -0.1892(3) 0.4117(2) 0.0347 1.0000 Uani . .
C19 C 0.2016(3) -0.1207(2) 0.2899(2) 0.0328 1.0000 Uani . .
C20 C 0.1476(3) -0.1703(3) 0.3714(2) 0.0403 1.0000 Uani . .
C21 C 0.0316(4) -0.1988(3) 0.3649(3) 0.0501 1.0000 Uani . .
C22 C 0.0501(4) -0.2599(3) 0.3064(4) 0.0571 1.0000 Uani . .
C23 C 0.1118(5) -0.2165(4) 0.2266(4) 0.0651 1.0000 Uani . .
C24 C 0.2275(4) -0.1866(3) 0.2330(3) 0.0475 1.0000 Uani . .
C25 C 0.4784(3) 0.5870(2) -0.33314(19) 0.0273 1.0000 Uani . .
C26 C 0.5143(3) 0.4827(2) -0.3342(2) 0.0355 1.0000 Uani . .
C27 C 0.6338(4) 0.4606(3) -0.3861(2) 0.0421 1.0000 Uani . .
C28 C 0.7334(3) 0.4922(3) -0.3601(3) 0.0429 1.0000 Uani . .
C29 C 0.6985(3) 0.5962(3) -0.3587(2) 0.0385 1.0000 Uani . .
C30 C 0.5798(3) 0.6183(2) -0.3072(2) 0.0327 1.0000 Uani . .
C31 C 0.3086(3) 0.7465(2) -0.28897(19) 0.0281 1.0000 Uani . .
C32 C 0.3422(4) 0.8022(3) -0.3734(2) 0.0387 1.0000 Uani . .
C33 C 0.3328(4) 0.9048(3) -0.3740(3) 0.0432 1.0000 Uani . .
C34 C 0.2068(4) 0.9488(3) -0.3427(3) 0.0544 1.0000 Uani . .
C35 C 0.1691(4) 0.8944(3) -0.2608(3) 0.0572 1.0000 Uani . .
C36 C 0.1807(3) 0.7897(3) -0.2579(3) 0.0427 1.0000 Uani . .
C37 C 0.2190(3) 0.5913(2) -0.31831(19) 0.0299 1.0000 Uani . .
C38 C 0.2352(4) 0.6152(3) -0.4089(2) 0.0384 1.0000 Uani . .
C39 C 0.1280(4) 0.6015(3) -0.4413(3) 0.0456 1.0000 Uani . .
C40 C 0.1094(4) 0.5008(3) -0.4114(3) 0.0475 1.0000 Uani . .
C41 C 0.0944(4) 0.4737(4) -0.3219(3) 0.0521 1.0000 Uani . .
C42 C 0.1977(4) 0.4906(3) -0.2873(2) 0.0423 1.0000 Uani . .
C43 C 0.2416(4) 0.2941(3) 0.1861(2) 0.0512 1.0000 Uani D U
C44 C 0.1263(4) 0.3675(3) 0.1940(3) 0.0610 1.0000 Uani D U
C45 C 0.1592(4) 0.4585(3) 0.1403(3) 0.0634 1.0000 Uani D U
C46 C 0.2855(4) 0.4287(3) 0.0978(3) 0.0496 1.0000 Uani D U
C47 C 0.1442(3) 0.3087(3) -0.0121(2) 0.0464 1.0000 Uani D U
C48 C 0.0703(6) 0.3269(6) -0.0809(4) 0.0380 0.5000 Uani D U
C49 C 0.1228(9) 0.2417(7) -0.1185(7) 0.0508 0.5000 Uani D U
C50 C 0.2552(10) 0.2228(9) -0.1072(6) 0.0497 0.5000 Uani D U
C51 C 0.7716(7) 0.2032(7) -0.0039(9) 0.0715 0.5000 Uani D U
C52 C 0.8859(9) 0.1266(8) 0.0014(9) 0.0805 0.5000 Uani D U
C53 C 0.8509(8) 0.0325(8) 0.0463(8) 0.0698 0.5000 Uani D U
C54 C 0.7140(8) 0.0495(6) 0.0499(8) 0.0601 0.5000 Uani D U
C481 C 0.0553(6) 0.2858(8) -0.0555(5) 0.0546 0.5000 Uani D U
C491 C 0.1308(8) 0.2699(8) -0.1336(5) 0.0456 0.5000 Uani D U
C501 C 0.2611(9) 0.2553(7) -0.1192(4) 0.0429 0.5000 Uani D U
C511 C 0.7733(8) 0.1858(8) 0.0323(9) 0.0701 0.5000 Uani D U
C521 C 0.8804(11) 0.1028(9) 0.0416(10) 0.0852 0.5000 Uani D U
C531 C 0.8212(11) 0.0173(10) 0.0779(9) 0.0839 0.5000 Uani D U
C541 C 0.7190(12) 0.0511(7) 0.0263(8) 0.0713 0.5000 Uani D U
P1 P 0.32411(7) -0.05732(5) 0.28387(4) 0.0244 1.0000 Uani . .
P2 P 0.33511(7) 0.61521(5) -0.26838(4) 0.0240 1.0000 Uani . .
H71 H 0.2566 -0.0390 0.4138 0.0323 1.0000 Uiso R .
H81 H 0.1434 0.1139 0.3027 0.0413 1.0000 Uiso R .
H82 H 0.0855 0.0288 0.3523 0.0406 1.0000 Uiso R .
H91 H 0.0148 0.1629 0.4089 0.0533 1.0000 Uiso R .
H92 H 0.0845 0.0792 0.4682 0.0530 1.0000 Uiso R .
H101 H 0.1856 0.2309 0.3734 0.0488 1.0000 Uiso R .
H102 H 0.1483 0.2157 0.4647 0.0489 1.0000 Uiso R .
H111 H 0.2977 0.0823 0.4863 0.0446 1.0000 Uiso R .
H112 H 0.3568 0.1668 0.4332 0.0450 1.0000 Uiso R .
H121 H 0.4274 0.0282 0.3836 0.0402 1.0000 Uiso R .
H122 H 0.3625 0.1115 0.3215 0.0399 1.0000 Uiso R .
H131 H 0.4531 -0.2033 0.2972 0.0323 1.0000 Uiso R .
H141 H 0.5828 -0.1015 0.2327 0.0389 1.0000 Uiso R .
H142 H 0.5789 -0.0691 0.3114 0.0390 1.0000 Uiso R .
H151 H 0.6773 -0.2506 0.2867 0.0481 1.0000 Uiso R .
H152 H 0.7544 -0.1789 0.2928 0.0482 1.0000 Uiso R .
H161 H 0.6750 -0.1885 0.4238 0.0469 1.0000 Uiso R .
H162 H 0.7350 -0.2908 0.4144 0.0467 1.0000 Uiso R .
H171 H 0.5446 -0.2890 0.4897 0.0494 1.0000 Uiso R .
H172 H 0.5470 -0.3211 0.4114 0.0485 1.0000 Uiso R .
H181 H 0.3698 -0.2114 0.4318 0.0412 1.0000 Uiso R .
H182 H 0.4469 -0.1384 0.4364 0.0406 1.0000 Uiso R .
H191 H 0.1367 -0.0695 0.2703 0.0392 1.0000 Uiso R .
H201 H 0.2038 -0.2262 0.3910 0.0476 1.0000 Uiso R .
H202 H 0.1306 -0.1288 0.4084 0.0482 1.0000 Uiso R .
H211 H 0.0029 -0.2336 0.4173 0.0587 1.0000 Uiso R .
H212 H -0.0279 -0.1425 0.3478 0.0587 1.0000 Uiso R .
H221 H 0.0991 -0.3199 0.3279 0.0688 1.0000 Uiso R .
H222 H -0.0268 -0.2710 0.3003 0.0687 1.0000 Uiso R .
H231 H 0.0556 -0.1614 0.2034 0.0780 1.0000 Uiso R .
H232 H 0.1308 -0.2605 0.1919 0.0778 1.0000 Uiso R .
H241 H 0.2607 -0.1543 0.1809 0.0555 1.0000 Uiso R .
H242 H 0.2875 -0.2414 0.2527 0.0557 1.0000 Uiso R .
H251 H 0.4673 0.6217 -0.3880 0.0326 1.0000 Uiso R .
H261 H 0.4515 0.4641 -0.3535 0.0417 1.0000 Uiso R .
H262 H 0.5245 0.4476 -0.2798 0.0418 1.0000 Uiso R .
H271 H 0.6270 0.4920 -0.4409 0.0502 1.0000 Uiso R .
H272 H 0.6584 0.3923 -0.3827 0.0497 1.0000 Uiso R .
H281 H 0.8065 0.4825 -0.3971 0.0508 1.0000 Uiso R .
H282 H 0.7473 0.4562 -0.3067 0.0509 1.0000 Uiso R .
H291 H 0.7612 0.6145 -0.3392 0.0451 1.0000 Uiso R .
H292 H 0.6902 0.6322 -0.4127 0.0447 1.0000 Uiso R .
H301 H 0.5599 0.6857 -0.3099 0.0382 1.0000 Uiso R .
H302 H 0.5894 0.5844 -0.2528 0.0389 1.0000 Uiso R .
H311 H 0.3626 0.7592 -0.2573 0.0330 1.0000 Uiso R .
H321 H 0.2870 0.7971 -0.4077 0.0459 1.0000 Uiso R .
H322 H 0.4226 0.7755 -0.3917 0.0461 1.0000 Uiso R .
H331 H 0.3525 0.9400 -0.4274 0.0509 1.0000 Uiso R .
H332 H 0.3892 0.9105 -0.3414 0.0509 1.0000 Uiso R .
H341 H 0.2043 1.0134 -0.3408 0.0639 1.0000 Uiso R .
H342 H 0.1523 0.9476 -0.3790 0.0639 1.0000 Uiso R .
H351 H 0.2197 0.9001 -0.2254 0.0684 1.0000 Uiso R .
H352 H 0.0855 0.9198 -0.2435 0.0678 1.0000 Uiso R .
H361 H 0.1239 0.7813 -0.2877 0.0511 1.0000 Uiso R .
H362 H 0.1654 0.7570 -0.2036 0.0510 1.0000 Uiso R .
H371 H 0.1436 0.6327 -0.3021 0.0353 1.0000 Uiso R .
H381 H 0.2409 0.6805 -0.4272 0.0445 1.0000 Uiso R .
H382 H 0.3080 0.5751 -0.4283 0.0454 1.0000 Uiso R .
H391 H 0.0568 0.6430 -0.4244 0.0545 1.0000 Uiso R .
H392 H 0.1434 0.6164 -0.4987 0.0539 1.0000 Uiso R .
H401 H 0.1804 0.4588 -0.4314 0.0558 1.0000 Uiso R .
H402 H 0.0376 0.4939 -0.4296 0.0563 1.0000 Uiso R .
H411 H 0.0908 0.4072 -0.3057 0.0620 1.0000 Uiso R .
H412 H 0.0190 0.5099 -0.3007 0.0623 1.0000 Uiso R .
H421 H 0.1836 0.4757 -0.2303 0.0505 1.0000 Uiso R .
H422 H 0.2681 0.4498 -0.3054 0.0503 1.0000 Uiso R .
H431 H 0.2894 0.2893 0.2274 0.0614 1.0000 Uiso R .
H432 H 0.2222 0.2339 0.1887 0.0623 1.0000 Uiso R .
H441 H 0.1029 0.3731 0.2485 0.0731 1.0000 Uiso R .
H442 H 0.0625 0.3494 0.1755 0.0733 1.0000 Uiso R .
H451 H 0.1617 0.5014 0.1732 0.0760 1.0000 Uiso R .
H452 H 0.1012 0.4892 0.1025 0.0758 1.0000 Uiso R .
H461 H 0.3457 0.4455 0.1204 0.0589 1.0000 Uiso R .
H462 H 0.2914 0.4582 0.0422 0.0592 1.0000 Uiso R .
H471 H 0.1507 0.3719 -0.0146 0.0696 1.0000 Uiso R .
H472 H 0.1112 0.2867 0.0417 0.0696 1.0000 Uiso R .
H481 H 0.0800 0.3849 -0.1180 0.0470 0.5000 Uiso R .
H482 H -0.0137 0.3285 -0.0624 0.0473 0.5000 Uiso R .
H491 H 0.1125 0.2555 -0.1746 0.0610 0.5000 Uiso R .
H492 H 0.0878 0.1885 -0.0900 0.0609 0.5000 Uiso R .
H501 H 0.3005 0.2583 -0.1522 0.0602 0.5000 Uiso R .
H502 H 0.2871 0.1560 -0.1003 0.0600 0.5000 Uiso R .
H511 H 0.7675 0.2402 0.0345 0.0860 0.5000 Uiso R .
H512 H 0.7692 0.2440 -0.0559 0.0863 0.5000 Uiso R .
H521 H 0.9428 0.1429 0.0284 0.0970 0.5000 Uiso R .
H522 H 0.9216 0.1214 -0.0523 0.0970 0.5000 Uiso R .
H531 H 0.8758 0.0150 0.0991 0.0850 0.5000 Uiso R .
H532 H 0.8894 -0.0167 0.0178 0.0850 0.5000 Uiso R .
H541 H 0.6787 0.0330 0.1044 0.0733 0.5000 Uiso R .
H542 H 0.6908 0.0139 0.0184 0.0732 0.5000 Uiso R .
H4811 H -0.0097 0.3389 -0.0662 0.0653 0.5000 Uiso R .
H4812 H 0.0247 0.2303 -0.0261 0.0650 0.5000 Uiso R .
H4911 H 0.1118 0.3254 -0.1764 0.0543 0.5000 Uiso R .
H4912 H 0.1163 0.2143 -0.1464 0.0543 0.5000 Uiso R .
H5011 H 0.2960 0.3078 -0.1513 0.0507 0.5000 Uiso R .
H5012 H 0.3074 0.1964 -0.1329 0.0510 0.5000 Uiso R .
H5111 H 0.7914 0.2372 -0.0112 0.0839 0.5000 Uiso R .
H5112 H 0.7535 0.2071 0.0812 0.0840 0.5000 Uiso R .
H5211 H 0.9320 0.1107 0.0771 0.1011 0.5000 Uiso R .
H5212 H 0.9273 0.0961 -0.0095 0.1012 0.5000 Uiso R .
H5311 H 0.8732 -0.0412 0.0693 0.1003 0.5000 Uiso R .
H5312 H 0.7931 0.0125 0.1340 0.1001 0.5000 Uiso R .
H5411 H 0.7462 0.0350 -0.0250 0.0850 0.5000 Uiso R .
H5412 H 0.6532 0.0199 0.0527 0.0849 0.5000 Uiso R .

loop_
_atom_site_aniso_label
_atom_site_aniso_U_11
_atom_site_aniso_U_22
_atom_site_aniso_U_33
_atom_site_aniso_U_23
_atom_site_aniso_U_13
_atom_site_aniso_U_12
Eu1 0.02637(10) 0.02963(10) 0.02306(10) -0.00533(6) -0.00719(6) -0.00494(7)
Co1 0.0286(2) 0.0327(3) 0.0209(2) -0.00398(18) -0.00524(18) -0.0023(2)
Co2 0.0282(2) 0.0297(2) 0.0218(2) -0.00362(18) -0.00514(18) -0.00945(19)
O1 0.0328(12) 0.0526(16) 0.0362(13) -0.0176(12) -0.0064(10) -0.0006(11)
O2 0.066(2) 0.0552(18) 0.0524(18) 0.0014(14) -0.0097(15) -0.0341(16)
O3 0.0318(14) 0.077(2) 0.0612(19) 0.0001(16) -0.0204(14) 0.0009(14)
O4 0.0506(16) 0.0344(14) 0.0422(14) 0.0053(11) -0.0099(12) -0.0090(12)
O5 0.0543(17) 0.0497(16) 0.0540(17) -0.0145(13) -0.0177(14) -0.0204(14)
O6 0.0320(15) 0.086(2) 0.0593(19) -0.0076(17) 0.0036(13) -0.0080(15)
O7 0.0450(13) 0.0493(14) 0.0352(12) -0.0152(11) -0.0021(10) -0.0026(11)
O8 0.0332(11) 0.0486(13) 0.0369(12) -0.0097(10) -0.0096(9) -0.0035(10)
O9 0.0352(13) 0.0724(17) 0.084(2) -0.0295(16) -0.0151(13) -0.0084(12)
C1 0.0305(16) 0.049(2) 0.0211(15) -0.0032(14) -0.0057(13) -0.0080(15)
C2 0.050(2) 0.0362(18) 0.0262(16) 0.0034(14) -0.0046(15) -0.0093(16)
C3 0.046(2) 0.043(2) 0.0282(17) -0.0008(14) -0.0076(15) -0.0044(16)
C4 0.0374(17) 0.0381(18) 0.0200(14) -0.0016(12) -0.0042(12) -0.0164(14)
C5 0.0366(18) 0.0354(18) 0.0356(18) -0.0063(14) -0.0055(14) -0.0133(14)
C6 0.0352(18) 0.046(2) 0.0287(16) -0.0022(14) -0.0061(14) -0.0078(15)
C7 0.0302(15) 0.0270(15) 0.0266(15) -0.0046(12) -0.0030(12) -0.0078(12)
C8 0.0309(17) 0.0353(18) 0.0405(19) -0.0134(14) -0.0029(14) -0.0034(14)
C9 0.041(2) 0.043(2) 0.046(2) -0.0177(17) 0.0025(17) 0.0019(16)
C10 0.055(2) 0.0312(18) 0.0371(19) -0.0145(15) -0.0057(16) -0.0027(16)
C11 0.052(2) 0.0354(18) 0.0316(17) -0.0106(14) -0.0061(15) -0.0113(16)
C12 0.0340(17) 0.0382(18) 0.0349(17) -0.0172(14) 0.0004(14) -0.0117(14)
C13 0.0300(15) 0.0258(15) 0.0246(14) -0.0052(11) -0.0065(12) -0.0025(12)
C14 0.0298(16) 0.0370(18) 0.0285(16) -0.0044(13) -0.0052(13) -0.0040(13)
C15 0.0331(18) 0.049(2) 0.0353(19) -0.0121(16) -0.0067(15) 0.0035(15)
C16 0.0342(18) 0.047(2) 0.0354(18) -0.0118(15) -0.0156(15) 0.0060(15)
C17 0.047(2) 0.0382(19) 0.0297(17) 0.0008(14) -0.0122(15) 0.0024(16)
C18 0.0354(17) 0.0399(19) 0.0250(16) -0.0021(13) -0.0057(13) -0.0040(14)
C19 0.0278(16) 0.0302(16) 0.0424(19) -0.0090(14) -0.0096(14) -0.0045(13)
C20 0.0328(18) 0.0385(19) 0.049(2) -0.0057(16) -0.0022(16) -0.0128(15)
C21 0.0325(19) 0.040(2) 0.075(3) -0.008(2) -0.0039(19) -0.0098(16)
C22 0.034(2) 0.038(2) 0.105(4) -0.017(2) -0.019(2) -0.0088(16)
C23 0.054(3) 0.074(3) 0.090(4) -0.043(3) -0.019(3) -0.023(2)
C24 0.041(2) 0.055(2) 0.059(3) -0.029(2) -0.0052(18) -0.0169(18)
C25 0.0260(15) 0.0265(15) 0.0283(15) -0.0037(12) -0.0053(12) -0.0043(12)
C26 0.0330(17) 0.0293(17) 0.0434(19) -0.0093(14) -0.0040(15) -0.0039(13)
C27 0.040(2) 0.041(2) 0.046(2) -0.0180(16) -0.0018(16) -0.0005(16)
C28 0.0324(18) 0.045(2) 0.047(2) -0.0140(17) -0.0037(16) 0.0046(15)
C29 0.0272(16) 0.042(2) 0.044(2) -0.0052(16) -0.0059(14) -0.0061(14)
C30 0.0281(16) 0.0314(16) 0.0382(18) -0.0070(13) -0.0051(13) -0.0049(13)
C31 0.0278(15) 0.0249(15) 0.0312(16) -0.0053(12) -0.0039(12) -0.0055(12)
C32 0.0411(19) 0.0311(17) 0.0366(19) 0.0012(14) -0.0028(15) -0.0038(14)
C33 0.0370(19) 0.0292(18) 0.055(2) 0.0041(16) -0.0047(17) -0.0052(14)
C34 0.044(2) 0.0249(18) 0.088(3) -0.0023(19) -0.014(2) 0.0005(16)
C35 0.039(2) 0.035(2) 0.090(4) -0.022(2) 0.008(2) 0.0028(17)
C36 0.0313(18) 0.0347(19) 0.056(2) -0.0068(16) 0.0018(16) -0.0032(14)
C37 0.0289(15) 0.0333(17) 0.0298(16) -0.0098(13) -0.0043(13) -0.0074(13)
C38 0.047(2) 0.042(2) 0.0296(17) -0.0033(14) -0.0140(15) -0.0151(16)
C39 0.048(2) 0.048(2) 0.045(2) -0.0125(17) -0.0234(18) -0.0030(18)
C40 0.047(2) 0.056(2) 0.051(2) -0.0251(19) -0.0149(18) -0.0133(19)
C41 0.060(3) 0.066(3) 0.048(2) -0.021(2) -0.0040(19) -0.040(2)
C42 0.056(2) 0.044(2) 0.0361(18) -0.0050(15) -0.0081(17) -0.0303(18)
C43 0.049(2) 0.058(2) 0.0437(19) -0.0147(17) -0.0010(16) -0.0052(17)
C44 0.051(2) 0.073(2) 0.050(2) -0.0154(19) -0.0032(18) 0.005(2)
C45 0.059(2) 0.062(2) 0.062(2) -0.021(2) -0.008(2) 0.010(2)
C46 0.055(2) 0.048(2) 0.0421(18) -0.0122(16) -0.0123(16) 0.0038(17)
C47 0.0345(16) 0.0527(19) 0.0500(19) -0.0109(16) -0.0105(15) -0.0014(15)
C48 0.025(3) 0.046(3) 0.044(3) -0.001(3) -0.012(2) -0.012(2)
C49 0.045(3) 0.060(4) 0.050(3) -0.012(3) -0.015(3) -0.008(3)
C50 0.044(3) 0.061(4) 0.048(3) -0.020(3) -0.012(3) -0.005(3)
C51 0.035(3) 0.092(4) 0.088(4) -0.021(4) -0.011(3) -0.008(3)
C52 0.040(3) 0.099(5) 0.090(5) -0.008(4) -0.006(4) -0.005(4)
C53 0.033(3) 0.088(4) 0.082(4) -0.011(4) -0.009(3) -0.005(3)
C54 0.030(3) 0.074(4) 0.078(4) -0.025(3) -0.013(3) -0.001(3)
C481 0.039(3) 0.063(4) 0.062(3) -0.011(3) -0.014(3) -0.008(3)
C491 0.040(3) 0.053(4) 0.047(4) -0.003(3) -0.015(3) -0.017(3)
C501 0.040(3) 0.047(3) 0.042(3) -0.006(3) -0.011(3) -0.009(3)
C511 0.044(3) 0.085(4) 0.086(4) -0.021(4) -0.019(3) -0.011(3)
C521 0.056(4) 0.103(5) 0.092(5) -0.015(4) -0.023(4) -0.004(4)
C531 0.052(4) 0.103(5) 0.092(5) -0.020(4) -0.023(4) 0.002(4)
C541 0.044(3) 0.087(4) 0.086(4) -0.033(4) -0.019(3) 0.005(3)
P1 0.0240(3) 0.0268(4) 0.0231(3) -0.0056(3) -0.0048(3) -0.0049(3)
P2 0.0246(3) 0.0245(3) 0.0236(3) -0.0044(3) -0.0040(3) -0.0063(3)

loop_
_atom_type_symbol
_atom_type_scat_dispersion_real
_atom_type_scat_dispersion_imag
_atom_type_scat_Cromer_Mann_a1
_atom_type_scat_Cromer_Mann_b1
_atom_type_scat_Cromer_Mann_a2
_atom_type_scat_Cromer_Mann_b2
_atom_type_scat_Cromer_Mann_a3
_atom_type_scat_Cromer_Mann_b3
_atom_type_scat_Cromer_Mann_a4
_atom_type_scat_Cromer_Mann_b4
_atom_type_scat_Cromer_Mann_c
_atom_type_scat_source
Eu -8.9294 11.1857 24.6274 2.3879 19.0886 0.1942 13.7603 13.7546 2.9227 123.1740 2.5745 'International Tables Vol C 4.2.6.8 and 6.1.1.4'
Co -2.3653 3.6143 12.2841 4.2791 7.3409 0.2784 4.0034 13.5359 2.3488 71.1692 1.0118 'International Tables Vol C 4.2.6.8 and 6.1.1.4'
C 0.0181 0.0091 2.3100 20.8439 1.0200 10.2075 1.5886 0.5687 0.8650 51.6512 0.2156 'International Tables Vol C 4.2.6.8 and 6.1.1.4'
P 0.2955 0.4335 6.4345 1.9067 4.1791 27.1570 1.7800 0.5260 1.4908 68.1645 1.1149 'International Tables Vol C 4.2.6.8 and 6.1.1.4'
O 0.0492 0.0322 3.0485 13.2771 2.2868 5.7011 1.5463 0.3239 0.8670 32.9089 0.2508 'International Tables Vol C 4.2.6.8 and 6.1.1.4'
H 0.0000 0.0000 0.4930 10.5109 0.3229 26.1257 0.1402 3.1424 0.0408 57.7998 0.0030 'International Tables Vol C 4.2.6.8 and 6.1.1.4'

loop_
_geom_angle_atom_site_label_1
_geom_angle_site_symmetry_1
_geom_angle_atom_site_label_2
_geom_angle_atom_site_label_3
_geom_angle_site_symmetry_3
_geom_angle
_geom_angle_publ_flag
O1 2_655 Eu1 O5 2_665 136.94(9) yes
O1 2_655 Eu1 Co1 . 82.19(6) yes
O5 2_665 Eu1 Co1 . 121.27(7) yes
O1 2_655 Eu1 O2 . 115.86(9) yes
O5 2_665 Eu1 O2 . 69.58(9) yes
Co1 . Eu1 O2 . 52.29(6) yes
O1 2_655 Eu1 O4 . 87.09(9) yes
O5 2_665 Eu1 O4 . 76.08(10) yes
Co1 . Eu1 O4 . 162.13(7) yes
O2 . Eu1 O4 . 145.49(9) yes
O1 2_655 Eu1 O7 . 151.89(9) yes
O5 2_665 Eu1 O7 . 70.23(10) yes
Co1 . Eu1 O7 . 87.52(6) yes
O2 . Eu1 O7 . 76.44(10) yes
O4 . Eu1 O7 . 95.44(9) yes
O1 2_655 Eu1 O8 . 76.13(8) yes
O5 2_665 Eu1 O8 . 133.40(9) yes
Co1 . Eu1 O8 . 89.16(6) yes
O2 . Eu1 O8 . 133.79(9) yes
O4 . Eu1 O8 . 74.35(9) yes
O1 2_655 Eu1 O9 . 69.54(9) yes
O5 2_665 Eu1 O9 . 73.53(10) yes
Co1 . Eu1 O9 . 92.61(8) yes
O2 . Eu1 O9 . 70.34(11) yes
O4 . Eu1 O9 . 97.00(11) yes
O1 2_655 Eu1 C2 . 101.76(10) yes
O5 2_665 Eu1 C2 . 92.56(11) yes
Co1 . Eu1 C2 . 29.01(8) yes
O2 . Eu1 C2 . 23.28(10) yes
O4 . Eu1 C2 . 168.63(11) yes
O7 . Eu1 O8 . 77.63(9) yes
O7 . Eu1 O9 . 137.33(10) yes
O8 . Eu1 O9 . 145.03(10) yes
O7 . Eu1 C2 . 80.17(10) yes
O8 . Eu1 C2 . 114.48(10) yes
O9 . Eu1 C2 . 79.72(12) yes
Eu1 . Co1 C1 . 94.80(12) yes
Eu1 . Co1 C2 . 53.60(11) yes
C1 . Co1 C2 . 113.63(18) yes
Eu1 . Co1 C3 . 84.73(13) yes
C1 . Co1 C3 . 110.97(17) yes
C2 . Co1 C3 . 119.73(19) yes
Eu1 . Co1 P1 . 154.95(3) yes
C1 . Co1 P1 . 106.00(12) yes
C2 . Co1 P1 . 104.11(12) yes
C3 . Co1 P1 . 100.23(12) yes
C4 . Co2 C5 . 109.57(17) yes
C4 . Co2 C6 . 112.72(17) yes
C5 . Co2 C6 . 107.46(18) yes
C4 . Co2 P2 . 112.91(11) yes
C5 . Co2 P2 . 108.59(12) yes
C6 . Co2 P2 . 105.33(12) yes
Eu1 2_655 O1 C1 . 163.8(2) yes
Eu1 . O2 C2 . 76.9(2) yes
Eu1 . O4 C4 . 135.8(2) yes
Eu1 2_665 O5 C5 . 165.4(3) yes
Eu1 . O7 C43 . 125.4(2) yes
Eu1 . O7 C46 . 126.6(2) yes
C43 . O7 C46 . 106.2(3) yes
Eu1 . O8 C47 . 125.4(2) yes
Eu1 . O8 C50 . 123.0(4) yes
C47 . O8 C50 . 110.7(5) yes
Eu1 . O8 C501 . 121.3(4) yes
C47 . O8 C501 . 105.7(5) yes
C50 . O8 C501 . 19.7(5) yes
Eu1 . O9 C51 . 123.6(4) yes
Eu1 . O9 C54 . 120.0(4) yes
C51 . O9 C54 . 115.3(6) yes
Eu1 . O9 C511 . 128.0(5) yes
C51 . O9 C511 . 25.2(7) yes
C54 . O9 C511 . 100.8(7) yes
Eu1 . O9 C541 . 122.7(6) yes
C51 . O9 C541 . 113.4(8) yes
C54 . O9 C541 . 16.1(8) yes
C511 . O9 C541 . 105.6(7) yes
O1 . C1 Co1 . 178.9(3) yes
Eu1 . C2 O2 . 79.8(2) yes
Eu1 . C2 Co1 . 97.39(15) yes
O2 . C2 Co1 . 176.9(3) yes
O3 . C3 Co1 . 176.0(4) yes
O4 . C4 Co2 . 172.7(3) yes
O5 . C5 Co2 . 173.7(3) yes
O6 . C6 Co2 . 175.7(3) yes
C8 . C7 C12 . 110.0(3) yes
C8 . C7 P1 . 112.1(2) yes
C12 . C7 P1 . 111.4(2) yes
C8 . C7 H71 . 107.7 no
C12 . C7 H71 . 108.2 no
P1 . C7 H71 . 107.3 no
C7 . C8 C9 . 111.6(3) yes
C7 . C8 H81 . 109.7 no
C9 . C8 H81 . 108.1 no
C7 . C8 H82 . 108.4 no
C9 . C8 H82 . 110.4 no
H81 . C8 H82 . 108.6 no
C8 . C9 C10 . 111.4(3) yes
C8 . C9 H91 . 110.0 no
C10 . C9 H91 . 110.0 no
C8 . C9 H92 . 108.5 no
C10 . C9 H92 . 108.4 no
H91 . C9 H92 . 108.5 no
C9 . C10 C11 . 111.1(3) yes
C9 . C10 H101 . 109.3 no
C11 . C10 H101 . 108.8 no
C9 . C10 H102 . 109.0 no
C11 . C10 H102 . 110.0 no
H101 . C10 H102 . 108.6 no
C10 . C11 C12 . 111.1(3) yes
C10 . C11 H111 . 108.6 no
C12 . C11 H111 . 109.4 no
C10 . C11 H112 . 108.3 no
C12 . C11 H112 . 109.3 no
H111 . C11 H112 . 110.0 no
C7 . C12 C11 . 112.7(3) yes
C7 . C12 H121 . 109.5 no
C11 . C12 H121 . 108.5 no
C7 . C12 H122 . 108.0 no
C11 . C12 H122 . 108.4 no
H121 . C12 H122 . 109.7 no
C14 . C13 C18 . 109.3(3) yes
C14 . C13 P1 . 112.1(2) yes
C18 . C13 P1 . 117.3(2) yes
C14 . C13 H131 . 105.1 no
C18 . C13 H131 . 107.3 no
P1 . C13 H131 . 104.9 no
C13 . C14 C15 . 112.0(3) yes
C13 . C14 H141 . 110.1 no
C15 . C14 H141 . 107.4 no
C13 . C14 H142 . 109.5 no
C15 . C14 H142 . 108.9 no
H141 . C14 H142 . 108.9 no
C14 . C15 C16 . 111.1(3) yes
C14 . C15 H151 . 108.1 no
C16 . C15 H151 . 109.4 no
C14 . C15 H152 . 109.3 no
C16 . C15 H152 . 109.9 no
H151 . C15 H152 . 109.0 no
C15 . C16 C17 . 110.8(3) yes
C15 . C16 H161 . 106.8 no
C17 . C16 H161 . 109.1 no
C15 . C16 H162 . 110.6 no
C17 . C16 H162 . 110.2 no
H161 . C16 H162 . 109.4 no
C16 . C17 C18 . 111.7(3) yes
C16 . C17 H171 . 109.0 no
C18 . C17 H171 . 108.6 no
C16 . C17 H172 . 108.5 no
C18 . C17 H172 . 109.7 no
H171 . C17 H172 . 109.2 no
C13 . C18 C17 . 111.3(3) yes
C13 . C18 H181 . 110.0 no
C17 . C18 H181 . 109.5 no
C13 . C18 H182 . 108.3 no
C17 . C18 H182 . 108.6 no
H181 . C18 H182 . 109.0 no
C20 . C19 C24 . 109.5(3) yes
C20 . C19 P1 . 119.1(3) yes
C24 . C19 P1 . 113.7(3) yes
C20 . C19 H191 . 105.0 no
C24 . C19 H191 . 105.7 no
P1 . C19 H191 . 102.3 no
C19 . C20 C21 . 110.4(3) yes
C19 . C20 H201 . 109.0 no
C21 . C20 H201 . 108.5 no
C19 . C20 H202 . 110.3 no
C21 . C20 H202 . 109.3 no
H201 . C20 H202 . 109.5 no
C20 . C21 C22 . 112.2(4) yes
C20 . C21 H211 . 107.7 no
C22 . C21 H211 . 109.1 no
C20 . C21 H212 . 109.4 no
C22 . C21 H212 . 108.2 no
H211 . C21 H212 . 110.2 no
C21 . C22 C23 . 112.1(4) yes
C21 . C22 H221 . 107.7 no
C23 . C22 H221 . 109.4 no
C21 . C22 H222 . 109.3 no
C23 . C22 H222 . 110.0 no
H221 . C22 H222 . 108.2 no
C22 . C23 C24 . 112.7(4) yes
C22 . C23 H231 . 107.3 no
C24 . C23 H231 . 109.2 no
C22 . C23 H232 . 110.3 no
C24 . C23 H232 . 108.8 no
H231 . C23 H232 . 108.5 no
C23 . C24 C19 . 110.1(4) yes
C23 . C24 H241 . 110.0 no
C19 . C24 H241 . 109.2 no
C23 . C24 H242 . 110.6 no
C19 . C24 H242 . 108.5 no
H241 . C24 H242 . 108.4 no
C26 . C25 C30 . 109.6(3) yes
C26 . C25 P2 . 112.6(2) yes
C30 . C25 P2 . 110.4(2) yes
C26 . C25 H251 . 107.1 no
C30 . C25 H251 . 108.8 no
P2 . C25 H251 . 108.3 no
C25 . C26 C27 . 111.7(3) yes
C25 . C26 H261 . 109.2 no
C27 . C26 H261 . 109.8 no
C25 . C26 H262 . 107.7 no
C27 . C26 H262 . 107.8 no
H261 . C26 H262 . 110.6 no
C26 . C27 C28 . 111.5(3) yes
C26 . C27 H271 . 110.7 no
C28 . C27 H271 . 108.1 no
C26 . C27 H272 . 110.5 no
C28 . C27 H272 . 107.4 no
H271 . C27 H272 . 108.4 no
C27 . C28 C29 . 110.6(3) yes
C27 . C28 H281 . 109.6 no
C29 . C28 H281 . 108.5 no
C27 . C28 H282 . 109.2 no
C29 . C28 H282 . 108.5 no
H281 . C28 H282 . 110.5 no
C28 . C29 C30 . 111.6(3) yes
C28 . C29 H291 . 109.6 no
C30 . C29 H291 . 109.7 no
C28 . C29 H292 . 108.3 no
C30 . C29 H292 . 108.5 no
H291 . C29 H292 . 109.1 no
C25 . C30 C29 . 112.0(3) yes
C25 . C30 H301 . 110.2 no
C29 . C30 H301 . 108.4 no
C25 . C30 H302 . 108.3 no
C29 . C30 H302 . 108.4 no
H301 . C30 H302 . 109.6 no
C32 . C31 C36 . 109.2(3) yes
C32 . C31 P2 . 119.5(2) yes
C36 . C31 P2 . 112.3(2) yes
C32 . C31 H311 . 104.2 no
C36 . C31 H311 . 106.6 no
P2 . C31 H311 . 104.0 no
C31 . C32 C33 . 110.6(3) yes
C31 . C32 H321 . 108.7 no
C33 . C32 H321 . 109.2 no
C31 . C32 H322 . 108.4 no
C33 . C32 H322 . 109.9 no
H321 . C32 H322 . 110.0 no
C32 . C33 C34 . 111.3(3) yes
C32 . C33 H331 . 110.5 no
C34 . C33 H331 . 108.3 no
C32 . C33 H332 . 109.7 no
C34 . C33 H332 . 109.0 no
H331 . C33 H332 . 108.0 no
C33 . C34 C35 . 110.7(3) yes
C33 . C34 H341 . 109.6 no
C35 . C34 H341 . 109.3 no
C33 . C34 H342 . 107.8 no
C35 . C34 H342 . 109.8 no
H341 . C34 H342 . 109.6 no
C34 . C35 C36 . 112.2(4) yes
C34 . C35 H351 . 108.5 no
C36 . C35 H351 . 108.2 no
C34 . C35 H352 . 109.7 no
C36 . C35 H352 . 108.2 no
H351 . C35 H352 . 109.9 no
C31 . C36 C35 . 110.9(3) yes
C31 . C36 H361 . 110.5 no
C35 . C36 H361 . 110.2 no
C31 . C36 H362 . 106.9 no
C35 . C36 H362 . 108.9 no
H361 . C36 H362 . 109.4 no
C38 . C37 C42 . 109.9(3) yes
C38 . C37 P2 . 117.3(2) yes
C42 . C37 P2 . 112.0(2) yes
C38 . C37 H371 . 105.7 no
C42 . C37 H371 . 106.0 no
P2 . C37 H371 . 105.0 no
C37 . C38 C39 . 111.6(3) yes
C37 . C38 H381 . 108.6 no
C39 . C38 H381 . 107.5 no
C37 . C38 H382 . 109.3 no
C39 . C38 H382 . 109.4 no
H381 . C38 H382 . 110.4 no
C38 . C39 C40 . 110.6(3) yes
C38 . C39 H391 . 109.7 no
C40 . C39 H391 . 108.7 no
C38 . C39 H392 . 108.2 no
C40 . C39 H392 . 110.2 no
H391 . C39 H392 . 109.4 no
C39 . C40 C41 . 111.1(3) yes
C39 . C40 H401 . 108.5 no
C41 . C40 H401 . 108.3 no
C39 . C40 H402 . 109.9 no
C41 . C40 H402 . 108.5 no
H401 . C40 H402 . 110.5 no
C40 . C41 C42 . 112.4(3) yes
C40 . C41 H411 . 108.1 no
C42 . C41 H411 . 109.0 no
C40 . C41 H412 . 109.8 no
C42 . C41 H412 . 108.8 no
H411 . C41 H412 . 108.6 no
C37 . C42 C41 . 112.2(3) yes
C37 . C42 H421 . 110.7 no
C41 . C42 H421 . 110.5 no
C37 . C42 H422 . 107.0 no
C41 . C42 H422 . 106.1 no
H421 . C42 H422 . 110.2 no
O7 . C43 C44 . 104.7(3) yes
O7 . C43 H431 . 111.8 no
C44 . C43 H431 . 110.1 no
O7 . C43 H432 . 109.7 no
C44 . C43 H432 . 109.9 no
H431 . C43 H432 . 110.6 no
C43 . C44 C45 . 103.7(4) yes
C43 . C44 H441 . 110.9 no
C45 . C44 H441 . 111.8 no
C43 . C44 H442 . 109.3 no
C45 . C44 H442 . 111.4 no
H441 . C44 H442 . 109.7 no
C44 . C45 C46 . 105.4(3) yes
C44 . C45 H451 . 108.9 no
C46 . C45 H451 . 109.7 no
C44 . C45 H452 . 111.7 no
C46 . C45 H452 . 111.5 no
H451 . C45 H452 . 109.6 no
C45 . C46 O7 . 105.0(3) yes
C45 . C46 H461 . 111.0 no
O7 . C46 H461 . 111.4 no
C45 . C46 H462 . 111.4 no
O7 . C46 H462 . 109.9 no
H461 . C46 H462 . 108.1 no
O8 . C47 C48 . 105.3(4) yes
O8 . C47 C481 . 104.1(4) yes
C48 . C47 C481 . 26.4(4) yes
O8 . C47 H471 . 112.4 no
C48 . C47 H471 . 99.3 no
C481 . C47 H471 . 122.3 no
O8 . C47 H472 . 113.4 no
C48 . C47 H472 . 121.4 no
C481 . C47 H472 . 99.9 no
H471 . C47 H472 . 104.2 no
C47 . C48 C49 . 103.3(6) yes
C47 . C48 H481 . 111.0 no
C49 . C48 H481 . 111.3 no
C47 . C48 H482 . 111.6 no
C49 . C48 H482 . 109.9 no
H481 . C48 H482 . 109.5 no
C48 . C49 C50 . 102.0(7) yes
C48 . C49 H491 . 112.4 no
C50 . C49 H491 . 111.4 no
C48 . C49 H492 . 110.6 no
C50 . C49 H492 . 110.0 no
H491 . C49 H492 . 110.2 no
C49 . C50 O8 . 106.3(7) yes
C49 . C50 H501 . 110.9 no
O8 . C50 H501 . 111.1 no
C49 . C50 H502 . 108.9 no
O8 . C50 H502 . 108.8 no
H501 . C50 H502 . 110.8 no
O9 . C51 C52 . 103.3(8) yes
O9 . C51 H511 . 110.6 no
C52 . C51 H511 . 108.8 no
O9 . C51 H512 . 112.2 no
C52 . C51 H512 . 112.5 no
H511 . C51 H512 . 109.3 no
C51 . C52 C53 . 108.5(9) yes
C51 . C52 H521 . 110.3 no
C53 . C52 H521 . 110.8 no
C51 . C52 H522 . 108.1 no
C53 . C52 H522 . 108.9 no
H521 . C52 H522 . 110.1 no
C52 . C53 C54 . 105.4(9) yes
C52 . C53 H531 . 109.9 no
C54 . C53 H531 . 111.6 no
C52 . C53 H532 . 110.2 no
C54 . C53 H532 . 110.5 no
H531 . C53 H532 . 109.2 no
C53 . C54 O9 . 105.4(8) yes
C53 . C54 H541 . 109.4 no
O9 . C54 H541 . 110.7 no
C53 . C54 H542 . 111.4 no
O9 . C54 H542 . 109.5 no
H541 . C54 H542 . 110.5 no
C47 . C481 C491 . 103.0(6) yes
C47 . C481 H4811 . 110.3 no
C491 . C481 H4811 . 109.5 no
C47 . C481 H4812 . 111.7 no
C491 . C481 H4812 . 111.7 no
H4811 . C481 H4812 . 110.5 no
C481 . C491 C501 . 105.3(7) yes
C481 . C491 H4911 . 110.2 no
C501 . C491 H4911 . 110.2 no
C481 . C491 H4912 . 110.1 no
C501 . C491 H4912 . 110.5 no
H4911 . C491 H4912 . 110.5 no
C491 . C501 O8 . 106.6(7) yes
C491 . C501 H5011 . 109.5 no
O8 . C501 H5011 . 110.6 no
C491 . C501 H5012 . 110.1 no
O8 . C501 H5012 . 110.5 no
H5011 . C501 H5012 . 109.6 no
O9 . C511 C521 . 106.3(8) yes
O9 . C511 H5111 . 109.7 no
C521 . C511 H5111 . 111.8 no
O9 . C511 H5112 . 111.1 no
C521 . C511 H5112 . 108.0 no
H5111 . C511 H5112 . 109.9 no
C511 . C521 C531 . 103.5(10) yes
C511 . C521 H5211 . 110.1 no
C531 . C521 H5211 . 111.2 no
C511 . C521 H5212 . 111.9 no
C531 . C521 H5212 . 110.0 no
H5211 . C521 H5212 . 110.1 no
C521 . C531 C541 . 94.9(11) yes
C521 . C531 H5311 . 112.5 no
C541 . C531 H5311 . 113.2 no
C521 . C531 H5312 . 112.3 no
C541 . C531 H5312 . 112.9 no
H5311 . C531 H5312 . 110.3 no
C531 . C541 O9 . 110.4(9) yes
C531 . C541 H5411 . 110.1 no
O9 . C541 H5411 . 110.6 no
C531 . C541 H5412 . 108.3 no
O9 . C541 H5412 . 108.1 no
H5411 . C541 H5412 . 109.3 no
C13 . P1 C7 . 105.53(14) yes
C13 . P1 C19 . 104.99(15) yes
C7 . P1 C19 . 100.88(15) yes
C13 . P1 Co1 . 113.93(10) yes
C7 . P1 Co1 . 117.08(10) yes
C19 . P1 Co1 . 112.97(12) yes
C37 . P2 C31 . 103.75(15) yes
C37 . P2 C25 . 104.26(15) yes
C31 . P2 C25 . 101.80(14) yes
C37 . P2 Co2 . 117.52(11) yes
C31 . P2 Co2 . 111.55(11) yes
C25 . P2 Co2 . 116.13(10) yes

loop_
_geom_bond_atom_site_label_1
_geom_bond_atom_site_label_2
_geom_bond_site_symmetry_2
_geom_bond_distance
_geom_bond_publ_flag
Eu1 O1 2_655 2.635(3) yes
Eu1 O5 2_665 2.606(3) yes
Eu1 Co1 . 3.5551(5) yes
Eu1 O2 . 2.916(3) yes
Eu1 O4 . 2.583(3) yes
Eu1 O7 . 2.544(3) yes
Eu1 O8 . 2.553(2) yes
Eu1 O9 . 2.576(3) yes
Eu1 C2 . 2.885(3) yes
Co1 C1 . 1.728(4) yes
Co1 C2 . 1.739(4) yes
Co1 C3 . 1.753(4) yes
Co1 P1 . 2.2087(9) yes
Co2 C4 . 1.728(4) yes
Co2 C5 . 1.724(4) yes
Co2 C6 . 1.747(4) yes
Co2 P2 . 2.2164(9) yes
O1 C1 . 1.178(4) yes
O2 C2 . 1.171(5) yes
O3 C3 . 1.159(5) yes
O4 C4 . 1.184(4) yes
O5 C5 . 1.179(4) yes
O6 C6 . 1.162(5) yes
O7 C43 . 1.451(5) yes
O7 C46 . 1.442(5) yes
O8 C47 . 1.459(4) yes
O8 C50 . 1.436(8) yes
O8 C501 . 1.452(7) yes
O9 C51 . 1.444(8) yes
O9 C54 . 1.461(8) yes
O9 C511 . 1.436(8) yes
O9 C541 . 1.427(9) yes
C7 C8 . 1.535(5) yes
C7 C12 . 1.536(4) yes
C7 P1 . 1.863(3) yes
C7 H71 . 0.978 no
C8 C9 . 1.526(5) yes
C8 H81 . 0.966 no
C8 H82 . 0.968 no
C9 C10 . 1.513(6) yes
C9 H91 . 0.970 no
C9 H92 . 0.970 no
C10 C11 . 1.520(6) yes
C10 H101 . 0.968 no
C10 H102 . 0.956 no
C11 C12 . 1.527(5) yes
C11 H111 . 0.966 no
C11 H112 . 0.971 no
C12 H121 . 0.972 no
C12 H122 . 0.955 no
C13 C14 . 1.546(5) yes
C13 C18 . 1.543(4) yes
C13 P1 . 1.867(3) yes
C13 H131 . 0.987 no
C14 C15 . 1.524(5) yes
C14 H141 . 0.971 no
C14 H142 . 0.959 no
C15 C16 . 1.519(5) yes
C15 H151 . 0.963 no
C15 H152 . 0.977 no
C16 C17 . 1.524(6) yes
C16 H161 . 0.960 no
C16 H162 . 0.960 no
C17 C18 . 1.522(5) yes
C17 H171 . 0.962 no
C17 H172 . 0.958 no
C18 H181 . 0.974 no
C18 H182 . 0.975 no
C19 C20 . 1.537(5) yes
C19 C24 . 1.525(5) yes
C19 P1 . 1.853(3) yes
C19 H191 . 0.980 no
C20 C21 . 1.527(5) yes
C20 H201 . 0.961 no
C20 H202 . 0.976 no
C21 C22 . 1.502(7) yes
C21 H211 . 0.982 no
C21 H212 . 0.975 no
C22 C23 . 1.518(8) yes
C22 H221 . 0.969 no
C22 H222 . 0.969 no
C23 C24 . 1.535(6) yes
C23 H231 . 0.971 no
C23 H232 . 0.973 no
C24 H241 . 0.980 no
C24 H242 . 0.975 no
C25 C26 . 1.525(5) yes
C25 C30 . 1.533(5) yes
C25 P2 . 1.862(3) yes
C25 H251 . 0.990 no
C26 C27 . 1.530(5) yes
C26 H261 . 0.974 no
C26 H262 . 0.981 no
C27 C28 . 1.519(6) yes
C27 H271 . 0.969 no
C27 H272 . 0.987 no
C28 C29 . 1.522(6) yes
C28 H281 . 0.976 no
C28 H282 . 0.980 no
C29 C30 . 1.521(5) yes
C29 H291 . 0.971 no
C29 H292 . 0.976 no
C30 H301 . 0.974 no
C30 H302 . 0.977 no
C31 C32 . 1.542(5) yes
C31 C36 . 1.533(5) yes
C31 P2 . 1.869(3) yes
C31 H311 . 0.984 no
C32 C33 . 1.513(5) yes
C32 H321 . 0.980 no
C32 H322 . 0.955 no
C33 C34 . 1.520(6) yes
C33 H331 . 0.971 no
C33 H332 . 0.971 no
C34 C35 . 1.512(7) yes
C34 H341 . 0.970 no
C34 H342 . 0.980 no
C35 C36 . 1.532(6) yes
C35 H351 . 0.958 no
C35 H352 . 0.976 no
C36 H361 . 0.958 no
C36 H362 . 0.964 no
C37 C38 . 1.531(5) yes
C37 C42 . 1.531(5) yes
C37 P2 . 1.871(3) yes
C37 H371 . 0.988 no
C38 C39 . 1.525(5) yes
C38 H381 . 0.963 no
C38 H382 . 0.976 no
C39 C40 . 1.519(6) yes
C39 H391 . 0.960 no
C39 H392 . 0.972 no
C40 C41 . 1.516(6) yes
C40 H401 . 0.980 no
C40 H402 . 0.975 no
C41 C42 . 1.528(5) yes
C41 H411 . 0.973 no
C41 H412 . 0.979 no
C42 H421 . 0.965 no
C42 H422 . 0.956 no
C43 C44 . 1.527(4) yes
C43 H431 . 0.969 no
C43 H432 . 0.966 no
C44 C45 . 1.537(4) yes
C44 H441 . 0.969 no
C44 H442 . 0.971 no
C45 C46 . 1.539(4) yes
C45 H451 . 0.975 no
C45 H452 . 0.982 no
C46 H461 . 0.969 no
C46 H462 . 0.965 no
C47 C48 . 1.538(4) yes
C47 C481 . 1.527(5) yes
C47 H471 . 0.956 no
C47 H472 . 0.961 no
C48 C49 . 1.537(5) yes
C48 H481 . 0.962 no
C48 H482 . 0.963 no
C49 C50 . 1.529(5) yes
C49 H491 . 0.981 no
C49 H492 . 0.961 no
C50 H501 . 0.976 no
C50 H502 . 0.967 no
C51 C52 . 1.534(5) yes
C51 H511 . 0.968 no
C51 H512 . 0.965 no
C52 C53 . 1.536(5) yes
C52 H521 . 0.980 no
C52 H522 . 0.977 no
C53 C54 . 1.535(5) yes
C53 H531 . 0.977 no
C53 H532 . 0.975 no
C54 H541 . 0.967 no
C54 H542 . 0.967 no
C481 C491 . 1.534(5) yes
C481 H4811 . 0.964 no
C481 H4812 . 0.969 no
C491 C501 . 1.527(5) yes
C491 H4911 . 0.982 no
C491 H4912 . 0.972 no
C501 H5011 . 0.971 no
C501 H5012 . 0.984 no
C511 C521 . 1.535(5) yes
C511 H5111 . 0.971 no
C511 H5112 . 0.966 no
C521 C531 . 1.534(5) yes
C521 H5211 . 0.981 no
C521 H5212 . 0.980 no
C531 C541 . 1.532(5) yes
C531 H5311 . 0.972 no
C531 H5312 . 0.974 no
C541 H5411 . 0.973 no
C541 H5412 . 0.971 no
